data_7242943
loop_
_publ_author_name
'Bristow, Jonathan C.'
'Cliff, Stacey V. A.'
'Yang, Songjie'
'Wallis, John D.'

_publ_section_title
;
 Interaction, bond formation or reaction between a dimethylamino group and
 an adjacent alkene or aldehyde group in aromatic systems controlled by
 remote molecular constraints
;
_journal_issue 25
_journal_name_full CrystEngComm
_journal_page_first 4500
_journal_page_last 4512
_journal_paper_doi 10.1039/D1CE00377A
_journal_volume 23
_journal_year 2021
_chemical_formula_moiety 'C25 H22 N O, C3 H3 O4'
_chemical_formula_sum 'C28 H25 N O5'
_chemical_formula_weight 455.49
_chemical_melting_point 442.5(15)
_chemical_name_systematic
;
2-hydroxy-1,1-dimethyl-5,6-diphenyl-1,2-dihydrobenzo[cd]indol-1-ium monomalonate,
;
_space_group_crystal_system triclinic
_space_group_IT_number 2
_space_group_name_Hall '-P 1'
_space_group_name_H-M_alt 'P -1'
_atom_sites_solution_hydrogens geom
_atom_sites_solution_primary dual
_audit_creation_date 2019-09-25
_audit_creation_method
;
Olex2 1.2
(compiled 2018.05.29 svn.r3508 for OlexSys, GUI svn.r5506)
;
_audit_update_record
;
2021-03-09 deposited with the CCDC.	2021-05-27 downloaded from the CCDC.
;
_cell_angle_alpha 67.400(5)
_cell_angle_beta 86.108(4)
_cell_angle_gamma 81.742(4)
_cell_formula_units_Z 2
_cell_length_a 6.0395(3)
_cell_length_b 13.8019(8)
_cell_length_c 14.6137(9)
_cell_measurement_reflns_used 5015
_cell_measurement_temperature 150.01(10)
_cell_measurement_theta_max 30.2800
_cell_measurement_theta_min 3.5580
_cell_volume 1112.84(12)
_computing_cell_refinement 'CrysAlisPro 1.171.39.46 (Rigaku OD, 2018)'
_computing_data_collection 'CrysAlisPro 1.171.39.46 (Rigaku OD, 2018)'
_computing_data_reduction 'CrysAlisPro 1.171.39.46 (Rigaku OD, 2018)'
_computing_molecular_graphics 'Olex2 (Dolomanov et al., 2009)'
_computing_publication_material 'Olex2 (Dolomanov et al., 2009)'
_computing_structure_refinement 'ShelXL (Sheldrick, 2015)'
_computing_structure_solution 'ShelXT (Sheldrick, 2015)'
_diffrn_ambient_environment N~2~
_diffrn_ambient_temperature 150.01(10)
_diffrn_detector 'CCD plate'
_diffrn_detector_area_resol_mean 15.9832
_diffrn_detector_type Sapphire3
_diffrn_measured_fraction_theta_full 0.998
_diffrn_measured_fraction_theta_max 0.904
_diffrn_measurement_details
;
List of Runs (angles in degrees, time in seconds):

  # Type    Start    End  Width  t~exp~   \w     \q     \k     \f   Frames
#--------------------------------------------------------------------------
  1  \w    -86.00   0.00   1.00   35.00    --  -19.97 -65.00-139.19   86
  2  \w    -86.00   0.00   1.00   35.00    --  -19.97 -65.00  95.48   86
  3  \w    -87.00   0.00   1.00   35.00    --  -19.97 -64.00 166.72   87
  4  \w      1.00  87.00   1.00   35.00    --   20.05  63.00 179.03   86
  5  \w    -51.00  49.00   1.00   35.00    --   20.05 -19.00 -90.00  100
  6  \w    -47.00  36.00   1.00   35.00    --   20.05 -55.00-139.48   83
  7  \w      3.00  87.00   1.00   35.00    --   20.05  57.00   0.00   84
  8  \f     62.00 101.00   1.00   35.00  20.05  20.05  40.00    --    39
  9  \w      0.00  87.00   1.00   35.00    --   20.05  65.00  81.02   87
 10  \w    -47.00   8.00   1.00   35.00    --   20.05 -63.00 151.56   55
 11  \w    -46.00  40.00   1.00   35.00    --   20.05 -65.00  78.71   86
;
_diffrn_measurement_device 'four-circle diffractometer'
_diffrn_measurement_device_type 'Xcalibur, Sapphire3, Gemini'
_diffrn_measurement_method '\w and \f scans'
_diffrn_orient_matrix_type 'CrysAlisPro convention (1999,Acta A55,543-557)'
_diffrn_orient_matrix_UB_11 -0.0511286000
_diffrn_orient_matrix_UB_12 -0.0471413000
_diffrn_orient_matrix_UB_13 0.0193553000
_diffrn_orient_matrix_UB_21 0.1039004000
_diffrn_orient_matrix_UB_22 -0.0292785000
_diffrn_orient_matrix_UB_23 0.0198735000
_diffrn_orient_matrix_UB_31 -0.0260134000
_diffrn_orient_matrix_UB_32 0.0083935000
_diffrn_orient_matrix_UB_33 0.0446647000
_diffrn_radiation_monochromator graphite
_diffrn_radiation_probe x-ray
_diffrn_radiation_type MoK\a
_diffrn_radiation_wavelength 0.71073
_diffrn_reflns_av_R_equivalents 0.0533
_diffrn_reflns_av_unetI/netI 0.0685
_diffrn_reflns_Laue_measured_fraction_full 0.998
_diffrn_reflns_Laue_measured_fraction_max 0.904
_diffrn_reflns_limit_h_max 8
_diffrn_reflns_limit_h_min -8
_diffrn_reflns_limit_k_max 19
_diffrn_reflns_limit_k_min -19
_diffrn_reflns_limit_l_max 20
_diffrn_reflns_limit_l_min -20
_diffrn_reflns_number 23808
_diffrn_reflns_point_group_measured_fraction_full 0.998
_diffrn_reflns_point_group_measured_fraction_max 0.904
_diffrn_reflns_theta_full 25.242
_diffrn_reflns_theta_max 30.889
_diffrn_reflns_theta_min 3.224
_diffrn_source 'fine-focus sealed X-ray tube'
_diffrn_source_type 'Enhance (Mo) X-ray Source'
_exptl_absorpt_coefficient_mu 0.093
_exptl_absorpt_correction_T_max 1.000
_exptl_absorpt_correction_T_min 0.968
_exptl_absorpt_correction_type gaussian
_exptl_absorpt_process_details
;
CrysAlisPro 1.171.39.46 (Rigaku Oxford Diffraction, 2018)
Numerical absorption correction based on gaussian integration over
			a multifaceted crystal model
Empirical absorption correction using spherical harmonics,
 implemented in SCALE3 ABSPACK scaling algorithm.
;
_exptl_crystal_colour colourless
_exptl_crystal_colour_primary colourless
_exptl_crystal_density_diffrn 1.359
_exptl_crystal_description plate
_exptl_crystal_F_000 480
_exptl_crystal_recrystallization_method 'Re-crystallisation from solvent: ethyl acetate / DCM'
_exptl_crystal_size_max 0.193
_exptl_crystal_size_mid 0.138
_exptl_crystal_size_min 0.055
_refine_diff_density_max 0.441
_refine_diff_density_min -0.291
_refine_diff_density_rms 0.058
_refine_ls_extinction_method none
_refine_ls_goodness_of_fit_ref 1.038
_refine_ls_hydrogen_treatment constr
_refine_ls_matrix_type full
_refine_ls_number_parameters 311
_refine_ls_number_reflns 6361
_refine_ls_number_restraints 0
_refine_ls_restrained_S_all 1.038
_refine_ls_R_factor_all 0.1127
_refine_ls_R_factor_gt 0.0644
_refine_ls_shift/su_max 0.000
_refine_ls_shift/su_mean 0.000
_refine_ls_structure_factor_coef Fsqd
_refine_ls_weighting_details 'w=1/[\s^2^(Fo^2^)+(0.0545P)^2^+0.5012P] where P=(Fo^2^+2Fc^2^)/3'
_refine_ls_weighting_scheme calc
_refine_ls_wR_factor_gt 0.1326
_refine_ls_wR_factor_ref 0.1563
_reflns_Friedel_coverage 0.000
_reflns_number_gt 4061
_reflns_number_total 6361
_reflns_threshold_expression 'I > 2\s(I)'
_cod_data_source_file d1ce00377a2.cif
_cod_data_source_block sy149abs
_cod_depositor_comments
;
The following automatic conversions were performed:

data item '_chemical_melting_point' value '441-444' was changed to
'442.5(15)' -- the average value was taken and precision was
estimated.

Automatic conversion script
Id: cif_fix_values 7556 2019-12-06 15:28:31Z antanas 

 Adding full bibliography for 7242927--7242944.cif.
;
_cod_database_code 7242943
_shelx_shelxl_version_number 2016/6
_chemical_oxdiff_formula 'C25 O2 N1 H21'
_chemical_oxdiff_usercomment 'Colourless plate'
_shelx_space_group_comment
;
The symmetry employed for this shelxl refinement is uniquely defined
by the following loop, which should always be used as a source of
symmetry information in preference to the above space-group names.
They are only intended as comments.
;
_reflns_odcompleteness_completeness 99.78
_reflns_odcompleteness_iscentric 1
_reflns_odcompleteness_theta 28.22
_olex2_refinement_description
;
1. Fixed Uiso
 At 1.2 times of:
  All C(H) groups, All C(H,H) groups
 At 1.5 times of:
  All C(H,H,H) groups, All O(H) groups
2.a Ternary CH refined with riding coordinates:
 C25(H25)
2.b Secondary CH2 refined with riding coordinates:
 C27(H27A,H27B)
2.c Aromatic/amide H refined with riding coordinates:
 C2(H2), C3(H3), C7(H7), C8(H8), C14(H14), C15(H15), C16(H16), C17(H17),
 C18(H18), C20(H20), C21(H21), C22(H22), C23(H23), C24(H24)
2.d Idealised Me refined as rotating group:
 C11(H11A,H11B,H11C), C12(H12A,H12B,H12C)
2.e Idealised tetrahedral OH refined as rotating group:
 O1(H1), O4(H4)
;
_olex2_submission_special_instructions 'No special instructions were received'
_oxdiff_exptl_absorpt_empirical_details
;
Empirical correction (ABSPACK) includes:
- Absorption correction using spherical harmonics
- Frame scaling
;
_oxdiff_exptl_absorpt_empirical_full_max 1.103
_oxdiff_exptl_absorpt_empirical_full_min 0.918

loop_
_space_group_symop_operation_xyz
'x, y, z'
'-x, -y, -z'

loop_
_atom_site_label
_atom_site_type_symbol
_atom_site_fract_x
_atom_site_fract_y
_atom_site_fract_z
_atom_site_U_iso_or_equiv
_atom_site_adp_type
_atom_site_occupancy
_atom_site_site_symmetry_order
_atom_site_calc_flag
_atom_site_refinement_flags_posn
_atom_site_refinement_flags_adp
_atom_site_refinement_flags_occupancy
_atom_site_disorder_assembly
_atom_site_disorder_group
O1 O 0.7222(2) 0.40485(11) 0.39464(11) 0.0298(3) Uani 1 1 d . . . . .
H1 H 0.816972 0.354851 0.422637 0.045 Uiso 1 1 calc GR . . . .
N1 N 0.5324(3) 0.33370(12) 0.29473(12) 0.0220(3) Uani 1 1 d . . . . .
C1 C 0.3839(3) 0.41902(14) 0.22160(14) 0.0202(4) Uani 1 1 d . . . . .
C2 C 0.3528(3) 0.43557(15) 0.12550(14) 0.0226(4) Uani 1 1 d . . . . .
H2 H 0.434992 0.394024 0.094646 0.027 Uiso 1 1 calc R . . . .
C3 C 0.1881(3) 0.51979(15) 0.07513(14) 0.0223(4) Uani 1 1 d . . . . .
H3 H 0.164134 0.533381 0.008887 0.027 Uiso 1 1 calc R . . . .
C4 C 0.0593(3) 0.58370(14) 0.11755(13) 0.0191(4) Uani 1 1 d . . . . .
C5 C 0.1026(3) 0.56944(14) 0.21788(13) 0.0183(4) Uani 1 1 d . . . . .
C6 C 0.0088(3) 0.62926(14) 0.27597(14) 0.0201(4) Uani 1 1 d . . . . .
C7 C 0.0783(3) 0.59833(15) 0.37245(14) 0.0228(4) Uani 1 1 d . . . . .
H7 H 0.012892 0.636972 0.409437 0.027 Uiso 1 1 calc R . . . .
C8 C 0.2416(3) 0.51216(15) 0.41808(14) 0.0234(4) Uani 1 1 d . . . . .
H8 H 0.283088 0.494368 0.483248 0.028 Uiso 1 1 calc R . . . .
C9 C 0.3369(3) 0.45574(14) 0.36414(14) 0.0211(4) Uani 1 1 d . . . . .
C10 C 0.2679(3) 0.48407(14) 0.26670(13) 0.0193(4) Uani 1 1 d . . . . .
C11 C 0.7634(3) 0.32033(17) 0.25540(16) 0.0293(5) Uani 1 1 d . . . . .
H11A H 0.760380 0.297305 0.201360 0.044 Uiso 1 1 calc GR . . . .
H11B H 0.856095 0.268428 0.306982 0.044 Uiso 1 1 calc GR . . . .
H11C H 0.823025 0.386626 0.232465 0.044 Uiso 1 1 calc GR . . . .
C12 C 0.4336(4) 0.23189(15) 0.32666(15) 0.0276(4) Uani 1 1 d . . . . .
H12A H 0.285986 0.240688 0.353491 0.041 Uiso 1 1 calc GR . . . .
H12B H 0.526044 0.177178 0.376354 0.041 Uiso 1 1 calc GR . . . .
H12C H 0.425591 0.212600 0.270583 0.041 Uiso 1 1 calc GR . . . .
C13 C -0.1217(3) 0.66210(14) 0.05576(14) 0.0200(4) Uani 1 1 d . . . . .
C14 C -0.0732(3) 0.73383(15) -0.03852(14) 0.0225(4) Uani 1 1 d . . . . .
H14 H 0.073631 0.733571 -0.062262 0.027 Uiso 1 1 calc R . . . .
C15 C -0.2413(3) 0.80563(15) -0.09739(14) 0.0254(4) Uani 1 1 d . . . . .
H15 H -0.206910 0.852797 -0.160287 0.030 Uiso 1 1 calc R . . . .
C16 C -0.4594(3) 0.80704(15) -0.06261(15) 0.0268(4) Uani 1 1 d . . . . .
H16 H -0.572326 0.855127 -0.101852 0.032 Uiso 1 1 calc R . . . .
C17 C -0.5093(3) 0.73636(16) 0.03115(15) 0.0254(4) Uani 1 1 d . . . . .
H17 H -0.655888 0.737823 0.055129 0.031 Uiso 1 1 calc R . . . .
C18 C -0.3424(3) 0.66357(15) 0.08940(14) 0.0214(4) Uani 1 1 d . . . . .
H18 H -0.378349 0.615295 0.151506 0.026 Uiso 1 1 calc R . . . .
C19 C -0.1615(3) 0.72523(15) 0.24021(14) 0.0210(4) Uani 1 1 d . . . . .
C20 C -0.1157(3) 0.81809(15) 0.16302(15) 0.0258(4) Uani 1 1 d . . . . .
H20 H 0.024113 0.821273 0.131862 0.031 Uiso 1 1 calc R . . . .
C21 C -0.2769(4) 0.90559(17) 0.13244(17) 0.0350(5) Uani 1 1 d . . . . .
H21 H -0.245615 0.967070 0.080373 0.042 Uiso 1 1 calc R . . . .
C22 C -0.4851(4) 0.90200(18) 0.17915(18) 0.0389(6) Uani 1 1 d . . . . .
H22 H -0.593750 0.960706 0.158165 0.047 Uiso 1 1 calc R . . . .
C23 C -0.5301(4) 0.81100(18) 0.25682(17) 0.0338(5) Uani 1 1 d . . . . .
H23 H -0.669080 0.808473 0.288597 0.041 Uiso 1 1 calc R . . . .
C24 C -0.3687(3) 0.72332(16) 0.28765(15) 0.0268(4) Uani 1 1 d . . . . .
H24 H -0.399650 0.662539 0.340693 0.032 Uiso 1 1 calc R . . . .
C25 C 0.5279(3) 0.36793(15) 0.38928(14) 0.0222(4) Uani 1 1 d . . . . .
H25 H 0.497620 0.309290 0.450969 0.027 Uiso 1 1 calc R . . . .
O2 O 0.2103(3) 0.86505(14) 0.48166(13) 0.0471(5) Uani 1 1 d . . . . .
O3 O -0.0284(3) 0.74731(12) 0.51187(11) 0.0344(4) Uani 1 1 d . . . . .
O4 O 0.1324(3) 1.04360(14) 0.34886(14) 0.0529(5) Uani 1 1 d . . . . .
H4 H 0.191528 0.991814 0.394218 0.079 Uiso 1 1 calc GR . . . .
O5 O -0.1712(3) 1.08610(13) 0.26014(13) 0.0486(5) Uani 1 1 d . . . . .
C26 C 0.0284(4) 0.83772(18) 0.46870(16) 0.0306(5) Uani 1 1 d . . . . .
C27 C -0.1372(4) 0.91983(18) 0.39548(19) 0.0400(6) Uani 1 1 d . . . . .
H27A H -0.187398 0.887491 0.353565 0.048 Uiso 1 1 calc R . . . .
H27B H -0.266535 0.935211 0.433065 0.048 Uiso 1 1 calc R . . . .
C28 C -0.0614(4) 1.02377(18) 0.32879(17) 0.0355(5) Uani 1 1 d . . . . .

loop_
_atom_site_aniso_label
_atom_site_aniso_U_11
_atom_site_aniso_U_22
_atom_site_aniso_U_33
_atom_site_aniso_U_23
_atom_site_aniso_U_13
_atom_site_aniso_U_12
O1 0.0275(8) 0.0258(8) 0.0374(9) -0.0128(7) -0.0111(7) 0.0002(6)
N1 0.0224(8) 0.0184(8) 0.0231(8) -0.0068(7) 0.0004(7) -0.0001(6)
C1 0.0202(9) 0.0161(9) 0.0225(9) -0.0056(7) -0.0019(7) -0.0010(7)
C2 0.0226(10) 0.0221(10) 0.0260(10) -0.0132(8) 0.0017(8) -0.0011(8)
C3 0.0236(10) 0.0252(10) 0.0204(9) -0.0107(8) -0.0009(8) -0.0044(8)
C4 0.0199(9) 0.0178(9) 0.0194(9) -0.0062(7) -0.0003(7) -0.0039(7)
C5 0.0187(9) 0.0165(9) 0.0187(9) -0.0055(7) 0.0015(7) -0.0038(7)
C6 0.0205(9) 0.0168(9) 0.0227(9) -0.0073(7) 0.0016(7) -0.0032(7)
C7 0.0257(10) 0.0231(10) 0.0217(10) -0.0113(8) 0.0020(8) -0.0033(8)
C8 0.0266(10) 0.0250(10) 0.0174(9) -0.0065(8) -0.0006(8) -0.0041(8)
C9 0.0233(10) 0.0170(9) 0.0204(9) -0.0033(7) -0.0016(8) -0.0045(7)
C10 0.0201(9) 0.0166(9) 0.0204(9) -0.0057(7) 0.0008(7) -0.0038(7)
C11 0.0226(10) 0.0311(11) 0.0302(11) -0.0091(9) 0.0043(9) -0.0001(9)
C12 0.0325(11) 0.0205(10) 0.0301(11) -0.0091(9) -0.0022(9) -0.0048(8)
C13 0.0211(9) 0.0198(9) 0.0214(9) -0.0103(8) -0.0026(7) -0.0019(7)
C14 0.0245(10) 0.0238(10) 0.0200(9) -0.0089(8) -0.0002(8) -0.0038(8)
C15 0.0338(11) 0.0218(10) 0.0195(9) -0.0055(8) -0.0036(8) -0.0052(8)
C16 0.0302(11) 0.0196(10) 0.0306(11) -0.0093(8) -0.0098(9) 0.0013(8)
C17 0.0206(10) 0.0249(10) 0.0351(11) -0.0162(9) -0.0019(8) -0.0017(8)
C18 0.0244(10) 0.0208(9) 0.0208(9) -0.0093(8) 0.0001(8) -0.0043(8)
C19 0.0222(10) 0.0206(9) 0.0230(10) -0.0118(8) -0.0014(8) -0.0009(7)
C20 0.0278(11) 0.0213(10) 0.0292(11) -0.0108(8) 0.0012(8) -0.0028(8)
C21 0.0420(13) 0.0210(10) 0.0395(13) -0.0097(9) -0.0019(11) -0.0008(9)
C22 0.0377(13) 0.0263(11) 0.0508(15) -0.0165(11) -0.0063(11) 0.0094(10)
C23 0.0257(11) 0.0363(12) 0.0428(13) -0.0215(11) 0.0027(10) 0.0018(9)
C24 0.0266(11) 0.0266(10) 0.0288(11) -0.0127(9) 0.0026(8) -0.0031(8)
C25 0.0238(10) 0.0211(9) 0.0204(9) -0.0067(8) -0.0009(8) -0.0023(8)
O2 0.0403(10) 0.0459(10) 0.0468(10) -0.0050(8) -0.0136(8) -0.0090(8)
O3 0.0384(9) 0.0282(8) 0.0344(8) -0.0105(7) -0.0023(7) -0.0001(7)
O4 0.0570(12) 0.0404(11) 0.0500(11) -0.0001(9) -0.0104(9) -0.0156(9)
O5 0.0539(11) 0.0314(9) 0.0493(11) -0.0051(8) -0.0103(9) 0.0056(8)
C26 0.0309(12) 0.0338(12) 0.0271(11) -0.0134(9) -0.0004(9) 0.0012(9)
C27 0.0354(13) 0.0300(12) 0.0464(14) -0.0055(11) -0.0079(11) -0.0003(10)
C28 0.0423(14) 0.0295(12) 0.0332(12) -0.0120(10) -0.0002(10) 0.0008(10)

loop_
_atom_type_symbol
_atom_type_description
_atom_type_scat_dispersion_real
_atom_type_scat_dispersion_imag
_atom_type_scat_source
C C 0.0033 0.0016 'International Tables Vol C Tables 4.2.6.8 and 6.1.1.4'
H H 0.0000 0.0000 'International Tables Vol C Tables 4.2.6.8 and 6.1.1.4'
N N 0.0061 0.0033 'International Tables Vol C Tables 4.2.6.8 and 6.1.1.4'
O O 0.0106 0.0060 'International Tables Vol C Tables 4.2.6.8 and 6.1.1.4'

loop_
_exptl_crystal_face_index_h
_exptl_crystal_face_index_k
_exptl_crystal_face_index_l
_exptl_crystal_face_perp_dist
8 4 0 0.0981
-8 -4 2 0.0863
-1 -11 -20 0.0788
1 11 20 0.0505
1 -14 7 0.0167
1 -12 -19 0.0768
0 5 -16 0.0383
-1 15 -6 0.0362

loop_
_geom_angle_atom_site_label_1
_geom_angle_atom_site_label_2
_geom_angle_atom_site_label_3
_geom_angle
_geom_angle_site_symmetry_1
_geom_angle_site_symmetry_3
_geom_angle_publ_flag
C25 O1 H1 109.5 . . ?
C1 N1 C11 112.58(15) . . ?
C1 N1 C12 109.34(14) . . ?
C1 N1 C25 104.78(14) . . ?
C11 N1 C12 110.00(15) . . ?
C11 N1 C25 111.80(14) . . ?
C12 N1 C25 108.13(14) . . ?
C2 C1 N1 128.41(17) . . ?
C2 C1 C10 122.13(17) . . ?
C10 C1 N1 109.45(15) . . ?
C1 C2 H2 122.1 . . ?
C1 C2 C3 115.86(17) . . ?
C3 C2 H2 122.1 . . ?
C2 C3 H3 117.7 . . ?
C4 C3 C2 124.57(17) . . ?
C4 C3 H3 117.7 . . ?
C3 C4 C5 119.07(17) . . ?
C3 C4 C13 116.98(16) . . ?
C5 C4 C13 123.93(16) . . ?
C6 C5 C4 130.42(17) . . ?
C10 C5 C4 114.97(16) . . ?
C10 C5 C6 114.59(16) . . ?
C5 C6 C19 124.96(16) . . ?
C7 C6 C5 119.20(17) . . ?
C7 C6 C19 115.84(16) . . ?
C6 C7 H7 117.9 . . ?
C6 C7 C8 124.10(18) . . ?
C8 C7 H7 117.9 . . ?
C7 C8 H8 121.0 . . ?
C9 C8 C7 117.94(17) . . ?
C9 C8 H8 121.0 . . ?
C8 C9 C10 119.37(18) . . ?
C8 C9 C25 129.67(17) . . ?
C10 C9 C25 110.75(17) . . ?
C1 C10 C5 123.21(16) . . ?
C1 C10 C9 112.03(17) . . ?
C9 C10 C5 124.76(17) . . ?
N1 C11 H11A 109.5 . . ?
N1 C11 H11B 109.5 . . ?
N1 C11 H11C 109.5 . . ?
H11A C11 H11B 109.5 . . ?
H11A C11 H11C 109.5 . . ?
H11B C11 H11C 109.5 . . ?
N1 C12 H12A 109.5 . . ?
N1 C12 H12B 109.5 . . ?
N1 C12 H12C 109.5 . . ?
H12A C12 H12B 109.5 . . ?
H12A C12 H12C 109.5 . . ?
H12B C12 H12C 109.5 . . ?
C14 C13 C4 120.43(17) . . ?
C18 C13 C4 121.01(17) . . ?
C18 C13 C14 118.55(17) . . ?
C13 C14 H14 119.6 . . ?
C15 C14 C13 120.83(19) . . ?
C15 C14 H14 119.6 . . ?
C14 C15 H15 120.0 . . ?
C16 C15 C14 120.02(18) . . ?
C16 C15 H15 120.0 . . ?
C15 C16 H16 120.2 . . ?
C15 C16 C17 119.62(18) . . ?
C17 C16 H16 120.2 . . ?
C16 C17 H17 119.8 . . ?
C18 C17 C16 120.45(19) . . ?
C18 C17 H17 119.8 . . ?
C13 C18 H18 119.7 . . ?
C17 C18 C13 120.52(18) . . ?
C17 C18 H18 119.7 . . ?
C20 C19 C6 122.00(18) . . ?
C24 C19 C6 119.13(17) . . ?
C24 C19 C20 118.83(18) . . ?
C19 C20 H20 119.8 . . ?
C21 C20 C19 120.4(2) . . ?
C21 C20 H20 119.8 . . ?
C20 C21 H21 119.9 . . ?
C20 C21 C22 120.3(2) . . ?
C22 C21 H21 119.9 . . ?
C21 C22 H22 120.2 . . ?
C23 C22 C21 119.7(2) . . ?
C23 C22 H22 120.2 . . ?
C22 C23 H23 119.9 . . ?
C22 C23 C24 120.2(2) . . ?
C24 C23 H23 119.9 . . ?
C19 C24 H24 119.7 . . ?
C23 C24 C19 120.7(2) . . ?
C23 C24 H24 119.7 . . ?
O1 C25 N1 110.92(15) . . ?
O1 C25 C9 110.51(15) . . ?
O1 C25 H25 111.2 . . ?
N1 C25 H25 111.2 . . ?
C9 C25 N1 101.46(14) . . ?
C9 C25 H25 111.2 . . ?
C28 O4 H4 109.5 . . ?
O2 C26 C27 118.5(2) . . ?
O3 C26 O2 124.9(2) . . ?
O3 C26 C27 116.65(19) . . ?
C26 C27 H27A 107.7 . . ?
C26 C27 H27B 107.7 . . ?
H27A C27 H27B 107.1 . . ?
C28 C27 C26 118.6(2) . . ?
C28 C27 H27A 107.7 . . ?
C28 C27 H27B 107.7 . . ?
O4 C28 C27 116.8(2) . . ?
O5 C28 O4 121.1(2) . . ?
O5 C28 C27 122.1(2) . . ?

loop_
_geom_bond_atom_site_label_1
_geom_bond_atom_site_label_2
_geom_bond_distance
_geom_bond_site_symmetry_2
_geom_bond_publ_flag
O1 H1 0.8200 . ?
O1 C25 1.363(2) . ?
N1 C1 1.481(2) . ?
N1 C11 1.487(3) . ?
N1 C12 1.499(2) . ?
N1 C25 1.621(2) . ?
C1 C2 1.355(3) . ?
C1 C10 1.394(3) . ?
C2 H2 0.9300 . ?
C2 C3 1.412(3) . ?
C3 H3 0.9300 . ?
C3 C4 1.387(3) . ?
C4 C5 1.440(2) . ?
C4 C13 1.491(2) . ?
C5 C6 1.436(3) . ?
C5 C10 1.416(2) . ?
C6 C7 1.383(3) . ?
C6 C19 1.495(3) . ?
C7 H7 0.9300 . ?
C7 C8 1.405(3) . ?
C8 H8 0.9300 . ?
C8 C9 1.357(3) . ?
C9 C10 1.400(3) . ?
C9 C25 1.499(3) . ?
C11 H11A 0.9600 . ?
C11 H11B 0.9600 . ?
C11 H11C 0.9600 . ?
C12 H12A 0.9600 . ?
C12 H12B 0.9600 . ?
C12 H12C 0.9600 . ?
C13 C14 1.394(3) . ?
C13 C18 1.389(3) . ?
C14 H14 0.9300 . ?
C14 C15 1.388(3) . ?
C15 H15 0.9300 . ?
C15 C16 1.380(3) . ?
C16 H16 0.9300 . ?
C16 C17 1.386(3) . ?
C17 H17 0.9300 . ?
C17 C18 1.385(3) . ?
C18 H18 0.9300 . ?
C19 C20 1.393(3) . ?
C19 C24 1.388(3) . ?
C20 H20 0.9300 . ?
C20 C21 1.383(3) . ?
C21 H21 0.9300 . ?
C21 C22 1.387(3) . ?
C22 H22 0.9300 . ?
C22 C23 1.378(3) . ?
C23 H23 0.9300 . ?
C23 C24 1.385(3) . ?
C24 H24 0.9300 . ?
C25 H25 0.9800 . ?
O2 C26 1.260(3) . ?
O3 C26 1.249(3) . ?
O4 H4 0.8200 . ?
O4 C28 1.315(3) . ?
O5 C28 1.204(3) . ?
C26 C27 1.522(3) . ?
C27 H27A 0.9700 . ?
C27 H27B 0.9700 . ?
C27 C28 1.507(3) . ?

loop_
_geom_torsion_atom_site_label_1
_geom_torsion_atom_site_label_2
_geom_torsion_atom_site_label_3
_geom_torsion_atom_site_label_4
_geom_torsion
_geom_torsion_site_symmetry_1
_geom_torsion_site_symmetry_2
_geom_torsion_site_symmetry_3
_geom_torsion_site_symmetry_4
_geom_torsion_publ_flag
N1 C1 C2 C3 175.79(17) . . . . ?
N1 C1 C10 C5 -176.19(16) . . . . ?
N1 C1 C10 C9 4.7(2) . . . . ?
C1 N1 C25 O1 -105.37(16) . . . . ?
C1 N1 C25 C9 12.03(17) . . . . ?
C1 C2 C3 C4 -0.6(3) . . . . ?
C2 C1 C10 C5 2.7(3) . . . . ?
C2 C1 C10 C9 -176.39(17) . . . . ?
C2 C3 C4 C5 4.2(3) . . . . ?
C2 C3 C4 C13 -174.29(17) . . . . ?
C3 C4 C5 C6 174.30(18) . . . . ?
C3 C4 C5 C10 -4.2(2) . . . . ?
C3 C4 C13 C14 -54.1(2) . . . . ?
C3 C4 C13 C18 124.18(19) . . . . ?
C4 C5 C6 C7 179.48(18) . . . . ?
C4 C5 C6 C19 -0.9(3) . . . . ?
C4 C5 C10 C1 1.0(3) . . . . ?
C4 C5 C10 C9 179.94(17) . . . . ?
C4 C13 C14 C15 178.65(17) . . . . ?
C4 C13 C18 C17 -179.64(16) . . . . ?
C5 C4 C13 C14 127.54(19) . . . . ?
C5 C4 C13 C18 -54.2(2) . . . . ?
C5 C6 C7 C8 1.6(3) . . . . ?
C5 C6 C19 C20 -63.7(2) . . . . ?
C5 C6 C19 C24 118.8(2) . . . . ?
C6 C5 C10 C1 -177.74(17) . . . . ?
C6 C5 C10 C9 1.2(3) . . . . ?
C6 C7 C8 C9 -0.1(3) . . . . ?
C6 C19 C20 C21 -179.50(18) . . . . ?
C6 C19 C24 C23 179.67(17) . . . . ?
C7 C6 C19 C20 115.9(2) . . . . ?
C7 C6 C19 C24 -61.6(2) . . . . ?
C7 C8 C9 C10 -0.9(3) . . . . ?
C7 C8 C9 C25 173.46(18) . . . . ?
C8 C9 C10 C1 179.31(17) . . . . ?
C8 C9 C10 C5 0.2(3) . . . . ?
C8 C9 C25 O1 -66.9(3) . . . . ?
C8 C9 C25 N1 175.41(19) . . . . ?
C10 C1 C2 C3 -2.9(3) . . . . ?
C10 C5 C6 C7 -2.1(2) . . . . ?
C10 C5 C6 C19 177.57(16) . . . . ?
C10 C9 C25 O1 107.82(18) . . . . ?
C10 C9 C25 N1 -9.88(19) . . . . ?
C11 N1 C1 C2 48.9(3) . . . . ?
C11 N1 C1 C10 -132.29(17) . . . . ?
C11 N1 C25 O1 16.8(2) . . . . ?
C11 N1 C25 C9 134.25(16) . . . . ?
C12 N1 C1 C2 -73.7(2) . . . . ?
C12 N1 C1 C10 105.12(17) . . . . ?
C12 N1 C25 O1 138.09(16) . . . . ?
C12 N1 C25 C9 -104.51(16) . . . . ?
C13 C4 C5 C6 -7.3(3) . . . . ?
C13 C4 C5 C10 174.22(16) . . . . ?
C13 C14 C15 C16 0.4(3) . . . . ?
C14 C13 C18 C17 -1.4(3) . . . . ?
C14 C15 C16 C17 -0.1(3) . . . . ?
C15 C16 C17 C18 -0.9(3) . . . . ?
C16 C17 C18 C13 1.7(3) . . . . ?
C18 C13 C14 C15 0.4(3) . . . . ?
C19 C6 C7 C8 -178.06(17) . . . . ?
C19 C20 C21 C22 0.7(3) . . . . ?
C20 C19 C24 C23 2.1(3) . . . . ?
C20 C21 C22 C23 0.5(3) . . . . ?
C21 C22 C23 C24 -0.4(3) . . . . ?
C22 C23 C24 C19 -0.9(3) . . . . ?
C24 C19 C20 C21 -2.0(3) . . . . ?
C25 N1 C1 C2 170.63(18) . . . . ?
C25 N1 C1 C10 -10.58(19) . . . . ?
C25 C9 C10 C1 4.0(2) . . . . ?
C25 C9 C10 C5 -175.09(17) . . . . ?
O2 C26 C27 C28 10.6(3) . . . . ?
O3 C26 C27 C28 -169.5(2) . . . . ?
C26 C27 C28 O4 -10.5(3) . . . . ?
C26 C27 C28 O5 169.4(2) . . . . ?

loop_
_exptl_oxdiff_crystal_face_indexfrac_h
_exptl_oxdiff_crystal_face_indexfrac_k
_exptl_oxdiff_crystal_face_indexfrac_l
_exptl_oxdiff_crystal_face_x
_exptl_oxdiff_crystal_face_y
_exptl_oxdiff_crystal_face_z
8.0000 4.0000 -0.0001 -0.5976 0.7141 -0.1745
-8.0000 -4.0000 2.0001 0.6363 -0.6743 0.2639
-1.0000 -11.0000 -19.9999 0.1826 -0.1793 -0.9596
1.0000 11.0000 19.9999 -0.1826 0.1793 0.9596
1.0000 -14.0000 7.0001 0.7443 0.6529 0.1691
1.0000 -12.0000 -18.9999 0.1468 0.0776 -0.9754
-0.0000 5.0000 -16.0001 -0.5454 -0.4644 -0.6727
-1.0000 15.0000 -6.0002 -0.7721 -0.6623 -0.1161
